data_4323552
loop_
_publ_author_name
'Vasilis Tangoulis'
'Catherine P. Raptopoulou'
'Aris Terzis'
'Sofia Paschalidou'
'Spyros P. Perlepes'
'Evangelos G. Bakalbassis'

_publ_section_title
;
 Octanuclearity in Copper(II) Chemistry: Preparation, Characterization,
 and Magnetochemistry of [Cu8(dpk.OH)8(O2CCH3)4](ClO4)4.9H2O (dpk.H2O =
 the Hydrated, gem-Diol Form of Di-2-pyridyl Ketone)
;
_journal_name_full 'Inorganic Chemistry'
_journal_page_first 3996
_journal_page_last 4006
_journal_paper_doi 10.1021/ic961137m
_journal_volume 36
_journal_year 1997
_chemical_formula_analytical '[Cu8(C11 H10 N2 O2)4(C2 H3 O2)4](ClO4)4.9H2O '
_chemical_formula_structural '[Cu8(dpkOH)8(O2CMe)4](ClO4)4.9H2O'
_chemical_formula_sum 'C96 H102 Cl4 Cu8 N16 O49'
_chemical_formula_weight 2914.06
_chemical_name_systematic
; 
 ? 
;
_space_group_IT_number 2
_symmetry_cell_setting triclinic
_symmetry_space_group_name_Hall '-P 1'
_symmetry_space_group_name_H-M 'P -1'
_atom_sites_solution_hydrogens geom
_atom_sites_solution_primary direct
_atom_sites_solution_secondary difmap
_audit_creation_method SHELXL
_cell_angle_alpha 96.102(2)
_cell_angle_beta 87.679(2)
_cell_angle_gamma 99.139(2)
_cell_formula_units_Z 2
_cell_length_a 18.396(1)
_cell_length_b 16.720(1)
_cell_length_c 19.171(1)
_cell_measurement_reflns_used 25
_cell_measurement_temperature 298
_cell_measurement_theta_max 11.5
_cell_measurement_theta_min 5.5
_cell_volume 5787.1(6)
_computing_cell_refinement 'Program LEAST, Crystal Logic Software'
_computing_data_collection 'Program COLLECT, Crystal Logic Software'
_computing_data_reduction 'Program REDUCE, Crystal Logic Software'
_computing_molecular_graphics ORTEP
_computing_structure_refinement 'SHELXL-93 (Sheldrick, 1993)'
_computing_structure_solution 'SHELXS-86 (Sheldrick, 1990)'
_diffrn_ambient_temperature 298
_diffrn_measurement_device 'Crystal Logic Dual Goniometer diffractometer'
_diffrn_measurement_method theta-2theta
_diffrn_radiation_monochromator graphite
_diffrn_radiation_source 'fine-focus sealed tube'
_diffrn_radiation_type MoK\a
_diffrn_radiation_wavelength 0.71070
_diffrn_reflns_av_R_equivalents 0.0212
_diffrn_reflns_av_sigmaI/netI 0.0487
_diffrn_reflns_limit_h_max 21
_diffrn_reflns_limit_h_min -21
_diffrn_reflns_limit_k_max 19
_diffrn_reflns_limit_k_min -19
_diffrn_reflns_limit_l_max 0
_diffrn_reflns_limit_l_min -22
_diffrn_reflns_number 20914
_diffrn_reflns_theta_max 25.03
_diffrn_reflns_theta_min 1.78
_diffrn_standards_decay_% 2.8
_diffrn_standards_interval_count 97
_diffrn_standards_number 3
_exptl_absorpt_coefficient_mu 1.632
_exptl_absorpt_correction_T_max 1.26
_exptl_absorpt_correction_T_min 1.00
_exptl_absorpt_correction_type empirical
_exptl_crystal_colour green
_exptl_crystal_density_diffrn 1.672
_exptl_crystal_density_meas 1.65
_exptl_crystal_density_method 'floating method'
_exptl_crystal_description parallepiped
_exptl_crystal_F_000 2964
_exptl_crystal_size_max 0.50
_exptl_crystal_size_mid 0.34
_exptl_crystal_size_min 0.22
_refine_diff_density_max 1.304
_refine_diff_density_min -0.997
_refine_diff_density_rms 0.122
_refine_ls_extinction_method none
_refine_ls_goodness_of_fit_all 1.038
_refine_ls_goodness_of_fit_obs 1.066
_refine_ls_matrix_type fullcycle
_refine_ls_number_parameters 1486
_refine_ls_number_reflns 20237
_refine_ls_number_restraints 0
_refine_ls_restrained_S_all 1.038
_refine_ls_restrained_S_obs 1.066
_refine_ls_R_factor_all 0.0699
_refine_ls_R_factor_obs 0.0550
_refine_ls_shift/esd_max -0.585
_refine_ls_shift/esd_mean 0.009
_refine_ls_structure_factor_coef Fsqd
_refine_ls_weighting_details 'w=1/[\s^2^(Fo^2^)+(0.0961P)^2^+14.0863P] where P=(Fo^2^+2Fc^2^)/3'
_refine_ls_weighting_scheme calc
_refine_ls_wR_factor_all 0.1763
_refine_ls_wR_factor_obs 0.1607
_reflns_number_observed 16184
_reflns_number_total 20239
_reflns_observed_criterion >2sigma(I)
_cod_data_source_file ic961137m_1.cif
_cod_data_source_block shel93
_cod_depositor_comments
;
The following automatic conversions were performed:

'_refine_ls_weighting_scheme' value 'calc
w=1/[\s^2^(Fo^2^)+(0.0961P)^2^+14.0863P] where P=(Fo^2^+2Fc^2^)/3'
was changed to 'calc'. New tag '_refine_ls_weighting_details' was
created. The value of the new tag was set to
'w=1/[\s^2^(Fo^2^)+(0.0961P)^2^+14.0863P] where P=(Fo^2^+2Fc^2^)/3'.

Automatic conversion script
Id: cif_fix_values 3143 2015-03-26 13:38:13Z robertas 
;
_cod_original_cell_volume 5786.9(7)
_cod_database_code 4323552

loop_
_symmetry_equiv_pos_as_xyz
'x, y, z'
'-x, -y, -z'

loop_
_atom_site_aniso_label
_atom_site_aniso_U_11
_atom_site_aniso_U_22
_atom_site_aniso_U_33
_atom_site_aniso_U_23
_atom_site_aniso_U_13
_atom_site_aniso_U_12
Cu1 0.0365(3) 0.0381(3) 0.0341(3) 0.0024(2) -0.0026(2) 0.0067(2)
Cu2 0.0363(3) 0.0353(3) 0.0327(3) 0.0030(2) 0.0004(2) 0.0037(2)
Cu3 0.0522(4) 0.0337(3) 0.0329(3) -0.0011(2) -0.0097(3) 0.0112(3)
Cu4 0.0398(3) 0.0350(3) 0.0346(3) 0.0016(2) -0.0020(2) 0.0040(2)
N1 0.038(2) 0.044(2) 0.047(2) 0.002(2) -0.005(2) 0.008(2)
N2 0.038(2) 0.046(2) 0.041(2) -0.000(2) -0.007(2) -0.001(2)
N11 0.039(2) 0.040(2) 0.039(2) 0.003(2) 0.000(2) 0.008(2)
N12 0.038(2) 0.039(2) 0.041(2) 0.009(2) 0.000(2) 0.001(2)
N21 0.034(2) 0.049(2) 0.049(2) 0.010(2) -0.002(2) 0.003(2)
N22 0.047(2) 0.038(2) 0.045(2) 0.004(2) -0.003(2) 0.004(2)
N31 0.041(2) 0.038(2) 0.035(2) -0.003(2) -0.005(2) 0.006(2)
N32 0.043(2) 0.037(2) 0.044(2) 0.002(2) -0.013(2) 0.006(2)
O1 0.032(2) 0.038(2) 0.031(2) 0.0017(13) -0.0067(12) 0.0020(13)
O2 0.044(2) 0.062(2) 0.031(2) 0.004(2) -0.005(2) 0.003(2)
O11 0.041(2) 0.031(2) 0.033(2) 0.0006(13) -0.0004(13) 0.0073(13)
O12 0.042(2) 0.045(2) 0.049(2) 0.005(2) -0.012(2) -0.001(2)
O21 0.033(2) 0.037(2) 0.033(2) 0.0032(13) -0.0015(13) 0.0024(13)
O22 0.053(2) 0.055(2) 0.030(2) 0.004(2) -0.0008(15) 0.000(2)
O31 0.044(2) 0.037(2) 0.034(2) -0.0012(14) -0.0057(14) 0.0126(14)
O32 0.036(2) 0.056(2) 0.062(2) -0.009(2) -0.002(2) 0.002(2)
C1 0.053(3) 0.052(3) 0.057(3) 0.004(3) -0.006(3) 0.017(3)
C2 0.063(4) 0.052(3) 0.079(5) 0.009(3) -0.014(3) 0.021(3)
C3 0.071(4) 0.058(4) 0.072(4) 0.020(3) -0.015(3) 0.016(3)
C4 0.058(3) 0.062(4) 0.050(3) 0.015(3) -0.017(3) 0.008(3)
C5 0.033(2) 0.047(3) 0.045(3) 0.009(2) -0.007(2) 0.004(2)
C6 0.032(2) 0.047(3) 0.033(2) 0.004(2) -0.007(2) 0.003(2)
C7 0.035(2) 0.046(3) 0.033(2) -0.004(2) -0.006(2) 0.003(2)
C8 0.046(3) 0.061(4) 0.058(3) 0.007(3) -0.016(3) 0.004(3)
C9 0.037(3) 0.086(5) 0.068(4) 0.006(3) -0.019(3) -0.005(3)
C10 0.044(3) 0.067(4) 0.073(4) 0.002(3) -0.007(3) -0.015(3)
C11 0.049(3) 0.051(3) 0.050(3) 0.001(2) -0.004(2) -0.005(2)
C21 0.050(3) 0.054(3) 0.051(3) 0.005(3) 0.007(3) 0.009(3)
C22 0.068(4) 0.073(4) 0.048(3) -0.003(3) 0.015(3) 0.022(3)
C23 0.069(4) 0.075(4) 0.043(3) -0.014(3) 0.001(3) 0.020(3)
C24 0.056(3) 0.047(3) 0.049(3) -0.010(2) -0.006(3) 0.007(3)
C25 0.041(3) 0.036(2) 0.037(2) 0.003(2) -0.004(2) 0.011(2)
C26 0.033(2) 0.033(2) 0.037(2) 0.000(2) -0.006(2) 0.004(2)
C27 0.036(2) 0.034(2) 0.045(3) 0.008(2) -0.001(2) 0.002(2)
C28 0.059(3) 0.038(3) 0.058(3) 0.003(2) -0.001(3) 0.011(2)
C29 0.071(4) 0.039(3) 0.072(4) 0.019(3) 0.000(3) 0.012(3)
C30 0.068(4) 0.054(3) 0.063(4) 0.027(3) 0.002(3) 0.011(3)
C31 0.051(3) 0.051(3) 0.047(3) 0.013(2) -0.001(2) 0.005(2)
C41 0.041(3) 0.067(4) 0.072(4) 0.009(3) -0.008(3) 0.005(3)
C42 0.033(3) 0.097(5) 0.085(5) 0.016(4) -0.006(3) 0.004(3)
C43 0.041(3) 0.085(5) 0.074(4) 0.016(4) 0.000(3) -0.019(3)
C44 0.045(3) 0.058(3) 0.055(3) 0.013(3) 0.001(2) -0.008(3)
C45 0.042(3) 0.049(3) 0.032(2) 0.001(2) 0.000(2) 0.001(2)
C46 0.039(3) 0.040(3) 0.035(2) 0.006(2) 0.001(2) 0.001(2)
C47 0.044(3) 0.037(3) 0.047(3) 0.008(2) -0.003(2) 0.000(2)
C48 0.064(4) 0.056(3) 0.052(3) 0.017(3) 0.002(3) 0.004(3)
C49 0.085(5) 0.048(3) 0.080(5) 0.030(3) 0.008(4) 0.012(3)
C50 0.095(5) 0.041(3) 0.081(5) 0.014(3) 0.005(4) 0.016(3)
C51 0.071(4) 0.039(3) 0.062(4) 0.003(3) 0.005(3) 0.011(3)
C61 0.047(3) 0.051(3) 0.050(3) -0.002(2) -0.012(2) 0.010(2)
C62 0.077(4) 0.074(4) 0.040(3) -0.016(3) -0.017(3) 0.028(3)
C63 0.072(4) 0.085(5) 0.046(3) -0.011(3) 0.001(3) 0.032(4)
C64 0.050(3) 0.072(4) 0.050(3) -0.009(3) 0.000(3) 0.019(3)
C65 0.044(3) 0.038(3) 0.038(3) 0.001(2) -0.001(2) 0.009(2)
C66 0.033(2) 0.037(2) 0.042(3) -0.004(2) -0.004(2) 0.008(2)
C67 0.043(3) 0.041(3) 0.048(3) -0.002(2) -0.014(2) 0.011(2)
C68 0.078(4) 0.051(3) 0.063(4) -0.004(3) -0.014(3) 0.031(3)
C69 0.132(7) 0.045(4) 0.083(5) 0.003(3) -0.028(5) 0.042(4)
C70 0.100(5) 0.049(3) 0.064(4) 0.015(3) -0.016(4) 0.017(3)
C71 0.062(4) 0.048(3) 0.050(3) 0.009(2) -0.013(3) 0.007(3)
O111 0.051(2) 0.044(2) 0.037(2) -0.0003(15) -0.010(2) 0.003(2)
O113 0.044(2) 0.063(2) 0.040(2) 0.003(2) 0.002(2) 0.004(2)
Cu5 0.0425(3) 0.0510(4) 0.0290(3) 0.0072(2) 0.0019(2) 0.0102(3)
Cu6 0.0413(3) 0.0483(3) 0.0312(3) 0.0051(2) -0.0018(2) 0.0080(3)
Cu7 0.0369(3) 0.0476(3) 0.0338(3) 0.0047(3) -0.0018(2) 0.0058(3)
Cu8 0.0372(3) 0.0523(4) 0.0297(3) 0.0032(3) -0.0032(2) 0.0023(3)
N41 0.046(2) 0.055(3) 0.039(2) 0.012(2) 0.009(2) 0.008(2)
N42 0.044(2) 0.061(3) 0.033(2) 0.010(2) -0.002(2) 0.012(2)
N51 0.038(2) 0.048(2) 0.038(2) -0.003(2) 0.003(2) -0.004(2)
N52 0.040(2) 0.047(2) 0.038(2) 0.004(2) -0.005(2) 0.007(2)
N61 0.039(2) 0.047(2) 0.046(2) 0.008(2) 0.002(2) 0.000(2)
N62 0.041(2) 0.050(3) 0.044(2) 0.005(2) 0.004(2) 0.006(2)
N71 0.050(3) 0.047(3) 0.045(2) 0.006(2) 0.003(2) 0.008(2)
N72 0.037(2) 0.053(3) 0.048(2) 0.005(2) -0.003(2) 0.001(2)
O41 0.045(2) 0.060(2) 0.033(2) 0.013(2) 0.0021(14) 0.017(2)
O42 0.039(2) 0.083(3) 0.061(3) 0.023(2) -0.001(2) 0.007(2)
O51 0.041(2) 0.045(2) 0.033(2) 0.0047(14) -0.0032(14) 0.0059(15)
O52 0.041(2) 0.055(2) 0.045(2) 0.008(2) 0.006(2) -0.001(2)
O61 0.035(2) 0.047(2) 0.029(2) 0.0049(14) 0.0024(13) 0.0019(14)
O62 0.050(2) 0.070(3) 0.032(2) 0.009(2) -0.000(2) 0.000(2)
O71 0.036(2) 0.047(2) 0.031(2) 0.0042(14) -0.0033(13) 0.0031(14)
O72 0.049(2) 0.066(2) 0.031(2) 0.007(2) -0.0066(15) -0.002(2)
C81 0.064(4) 0.057(3) 0.047(3) 0.005(3) 0.014(3) 0.006(3)
C82 0.098(6) 0.073(5) 0.066(4) 0.009(4) 0.024(4) 0.033(4)
C83 0.123(7) 0.075(5) 0.081(5) 0.014(4) 0.021(5) 0.055(5)
C84 0.078(5) 0.094(5) 0.071(4) 0.029(4) 0.012(4) 0.046(4)
C85 0.040(3) 0.071(4) 0.047(3) 0.016(3) 0.011(2) 0.016(3)
C86 0.038(3) 0.066(4) 0.043(3) 0.016(3) 0.002(2) 0.014(2)
C87 0.045(3) 0.062(3) 0.037(3) 0.012(2) -0.001(2) 0.014(2)
C88 0.045(3) 0.091(5) 0.053(3) 0.021(3) -0.007(3) 0.015(3)
C89 0.066(4) 0.101(5) 0.049(3) 0.027(4) -0.010(3) 0.021(4)
C90 0.071(4) 0.081(4) 0.042(3) 0.025(3) 0.003(3) 0.011(3)
C91 0.057(3) 0.067(4) 0.042(3) 0.017(3) 0.003(2) 0.009(3)
C101 0.049(3) 0.062(4) 0.041(3) -0.011(3) 0.001(2) -0.003(3)
C102 0.063(4) 0.063(4) 0.062(4) -0.020(3) -0.001(3) 0.004(3)
C103 0.061(4) 0.051(3) 0.078(5) -0.015(3) 0.002(3) 0.008(3)
C104 0.051(3) 0.050(3) 0.064(4) 0.006(3) 0.005(3) 0.004(3)
C105 0.030(2) 0.048(3) 0.047(3) 0.003(2) 0.006(2) -0.003(2)
C106 0.036(2) 0.042(3) 0.038(3) 0.004(2) -0.001(2) 0.003(2)
C107 0.044(3) 0.046(3) 0.036(2) 0.005(2) 0.002(2) 0.012(2)
C108 0.054(3) 0.064(4) 0.056(3) 0.023(3) -0.002(3) 0.010(3)
C109 0.070(4) 0.087(5) 0.057(4) 0.032(4) -0.006(3) 0.020(4)
C110 0.065(4) 0.088(5) 0.056(4) 0.017(3) -0.021(3) 0.016(4)
C111 0.049(3) 0.068(4) 0.048(3) 0.006(3) -0.012(2) 0.008(3)
C121 0.059(4) 0.050(3) 0.056(3) 0.008(3) -0.001(3) 0.001(3)
C122 0.047(3) 0.057(4) 0.086(5) 0.019(3) -0.004(3) -0.011(3)
C123 0.041(3) 0.077(4) 0.075(4) 0.019(4) 0.016(3) -0.002(3)
C124 0.048(3) 0.060(4) 0.054(3) 0.010(3) 0.011(3) 0.005(3)
C125 0.043(3) 0.049(3) 0.035(3) 0.007(2) 0.001(2) 0.006(2)
C126 0.038(3) 0.054(3) 0.031(2) 0.005(2) 0.003(2) 0.000(2)
C127 0.037(3) 0.050(3) 0.044(3) 0.003(2) 0.006(2) -0.003(2)
C128 0.060(4) 0.061(4) 0.045(3) -0.002(3) 0.011(3) 0.003(3)
C129 0.079(5) 0.056(4) 0.065(4) -0.005(3) 0.016(3) 0.011(3)
C130 0.077(5) 0.055(4) 0.081(5) 0.011(3) 0.025(4) 0.019(3)
C131 0.051(3) 0.061(4) 0.062(4) 0.010(3) 0.005(3) 0.016(3)
C141 0.072(4) 0.055(4) 0.065(4) 0.012(3) 0.006(3) 0.021(3)
C142 0.102(6) 0.057(4) 0.075(5) -0.005(3) 0.006(4) 0.029(4)
C143 0.103(6) 0.064(4) 0.062(4) -0.011(3) 0.009(4) 0.019(4)
C144 0.072(4) 0.060(4) 0.045(3) -0.005(3) 0.001(3) 0.005(3)
C145 0.045(3) 0.051(3) 0.039(3) 0.002(2) 0.000(2) 0.002(2)
C146 0.040(3) 0.048(3) 0.031(2) 0.003(2) -0.005(2) -0.002(2)
C147 0.040(3) 0.053(3) 0.038(3) 0.006(2) -0.004(2) 0.001(2)
C148 0.050(3) 0.063(4) 0.061(4) -0.008(3) -0.004(3) -0.006(3)
C149 0.052(4) 0.084(5) 0.074(4) -0.006(4) -0.007(3) -0.023(3)
C150 0.038(3) 0.088(5) 0.077(5) 0.001(4) -0.001(3) -0.002(3)
C151 0.041(3) 0.068(4) 0.065(4) 0.001(3) -0.000(3) 0.005(3)
O115 0.050(2) 0.082(3) 0.037(2) 0.012(2) -0.008(2) -0.004(2)
O117 0.046(2) 0.060(2) 0.046(2) 0.004(2) 0.005(2) -0.006(2)
O112 0.064(3) 0.059(3) 0.079(3) 0.013(2) -0.035(2) -0.013(2)
C201 0.062(3) 0.042(3) 0.041(3) 0.004(2) -0.021(2) 0.007(3)
C202 0.137(7) 0.066(4) 0.040(3) -0.001(3) -0.015(4) -0.002(4)
O114 0.049(3) 0.167(6) 0.062(3) 0.001(3) 0.000(2) -0.008(3)
C203 0.048(3) 0.049(3) 0.042(3) 0.006(2) 0.008(2) 0.003(2)
C204 0.084(5) 0.115(6) 0.041(3) 0.001(4) 0.012(3) 0.019(4)
Cl1 0.0637(9) 0.0655(9) 0.0643(9) -0.0035(7) 0.0053(7) 0.0019(7)
Cl2 0.103(2) 0.0970(15) 0.0739(12) 0.0141(11) -0.0097(11) -0.0011(12)
O116 0.064(3) 0.117(4) 0.066(3) 0.002(3) -0.003(2) -0.021(3)
C205 0.062(4) 0.068(4) 0.037(3) 0.002(3) -0.009(3) 0.005(3)
C206 0.114(7) 0.137(8) 0.047(4) 0.009(4) -0.034(4) 0.009(6)
O118 0.046(2) 0.056(2) 0.035(2) 0.007(2) 0.0017(15) 0.003(2)
C207 0.044(3) 0.055(3) 0.034(3) 0.009(2) 0.008(2) 0.009(2)
C208 0.100(5) 0.073(4) 0.043(3) 0.016(3) -0.022(3) -0.016(4)
Cl3 0.133(2) 0.0606(10) 0.0736(12) 0.0053(9) 0.0042(12) 0.0162(11)
Cl4A 0.092(3) 0.072(3) 0.123(4) 0.014(3) -0.034(3) 0.006(2)
Cl4B 0.076(3) 0.077(3) 0.163(5) 0.050(3) -0.021(3) 0.018(2)

loop_
_atom_site_label
_atom_site_type_symbol
_atom_site_fract_x
_atom_site_fract_y
_atom_site_fract_z
_atom_site_U_iso_or_equiv
_atom_site_thermal_displace_type
_atom_site_occupancy
_atom_site_calc_flag
_atom_site_refinement_flags
_atom_site_disorder_group
Cu1 Cu 0.26285(3) 0.03778(4) 0.11960(3) 0.03618(13) Uani 1 d . .
Cu2 Cu 0.10220(3) 0.00570(3) 0.20374(3) 0.03503(12) Uani 1 d . .
Cu3 Cu 0.09715(4) 0.08649(3) 0.06976(3) 0.03919(14) Uani 1 d . .
Cu4 Cu 0.21705(3) 0.19314(3) 0.18707(3) 0.03678(13) Uani 1 d . .
N1 N 0.2969(2) -0.0366(3) 0.1819(2) 0.0424(9) Uani 1 d . .
N2 N 0.3247(2) 0.2090(3) 0.2382(2) 0.0426(10) Uani 1 d . .
N11 N 0.2460(2) -0.0440(2) 0.0285(2) 0.0392(9) Uani 1 d . .
N12 N 0.1166(2) -0.1116(2) 0.1979(2) 0.0396(9) Uani 1 d . .
N21 N 0.3671(2) 0.1120(3) 0.0928(2) 0.0441(10) Uani 1 d . .
N22 N 0.2356(2) 0.2909(3) 0.1326(2) 0.0434(10) Uani 1 d . .
N31 N 0.1478(2) 0.2336(2) 0.2647(2) 0.0382(9) Uani 1 d . .
N32 N 0.0690(2) 0.1975(2) 0.0706(2) 0.0411(9) Uani 1 d . .
O1 O 0.2209(2) 0.0828(2) 0.2142(2) 0.0338(7) Uani 1 d . .
O2 O 0.2353(2) 0.0835(2) 0.3344(2) 0.0465(9) Uani 1 d . .
O11 O 0.1245(2) -0.0114(2) 0.1041(2) 0.0351(7) Uani 1 d . .
O12 O 0.0519(2) -0.1219(2) 0.0454(2) 0.0457(9) Uani 1 d . .
O21 O 0.2299(2) 0.1355(2) 0.0896(2) 0.0344(7) Uani 1 d . .
O22 O 0.2686(2) 0.1609(2) -0.0237(2) 0.0469(8) Uani 1 d . .
O31 O 0.0841(2) 0.1095(2) 0.1700(2) 0.0378(7) Uani 1 d . .
O32 O -0.0318(2) 0.1399(2) 0.2030(2) 0.0530(9) Uani 1 d . .
C1 C 0.3154(3) -0.1110(4) 0.1623(3) 0.0529(13) Uani 1 d . .
H1 H 0.3211(3) -0.1279(4) 0.1149(3) 0.065(10) Uiso 1 calc R .
C2 C 0.3260(4) -0.1627(4) 0.2118(4) 0.063(2) Uani 1 d . .
H2 H 0.3390(4) -0.2136(4) 0.1975(4) 0.065(10) Uiso 1 calc R .
C3 C 0.3174(4) -0.1386(4) 0.2813(4) 0.065(2) Uani 1 d . .
H3 H 0.3223(4) -0.1736(4) 0.3148(4) 0.065(10) Uiso 1 calc R .
C4 C 0.3009(3) -0.0604(4) 0.3017(3) 0.0556(14) Uani 1 d . .
H4 H 0.2970(3) -0.0419(4) 0.3490(3) 0.065(10) Uiso 1 calc R .
C5 C 0.2907(3) -0.0109(3) 0.2508(3) 0.0415(11) Uani 1 d . .
C6 C 0.2680(3) 0.0742(3) 0.2667(2) 0.0372(10) Uani 1 d . .
C7 C 0.3351(3) 0.1429(3) 0.2687(2) 0.0389(11) Uani 1 d . .
C8 C 0.3994(3) 0.1375(4) 0.3012(3) 0.0552(14) Uani 1 d . .
H8 H 0.4050(3) 0.0911(4) 0.3220(3) 0.054(8) Uiso 1 calc R .
C9 C 0.4561(3) 0.2044(4) 0.3019(4) 0.065(2) Uani 1 d . .
H9 H 0.5003(3) 0.2030(4) 0.3233(4) 0.054(8) Uiso 1 calc R .
C10 C 0.4460(3) 0.2717(4) 0.2708(4) 0.064(2) Uani 1 d . .
H10 H 0.4833(3) 0.3164(4) 0.2710(4) 0.054(8) Uiso 1 calc R .
C11 C 0.3794(3) 0.2727(4) 0.2388(3) 0.0516(13) Uani 1 d . .
H11 H 0.3728(3) 0.3184(4) 0.2174(3) 0.054(8) Uiso 1 calc R .
C21 C 0.2979(3) -0.0426(4) -0.0220(3) 0.0518(13) Uani 1 d . .
H21 H 0.3414(3) -0.0064(4) -0.0145(3) 0.073(10) Uiso 1 calc R .
C22 C 0.2910(4) -0.0912(4) -0.0843(3) 0.063(2) Uani 1 d . .
H22 H 0.3287(4) -0.0880(4) -0.1182(3) 0.073(10) Uiso 1 calc R .
C23 C 0.2266(4) -0.1452(4) -0.0954(3) 0.063(2) Uani 1 d . .
H23 H 0.2204(4) -0.1798(4) -0.1368(3) 0.073(10) Uiso 1 calc R .
C24 C 0.1714(3) -0.1473(3) -0.0444(3) 0.0518(13) Uani 1 d . .
H24 H 0.1274(3) -0.1828(3) -0.0512(3) 0.073(10) Uiso 1 calc R .
C25 C 0.1825(3) -0.0956(3) 0.0173(2) 0.0374(10) Uani 1 d . .
C26 C 0.1207(2) -0.0919(3) 0.0741(2) 0.0346(10) Uani 1 d . .
C27 C 0.1274(3) -0.1461(3) 0.1324(3) 0.0387(10) Uani 1 d . .
C28 C 0.1397(3) -0.2261(3) 0.1191(3) 0.0515(13) Uani 1 d . .
H28 H 0.1461(3) -0.2491(3) 0.0734(3) 0.073(10) Uiso 1 calc R .
C29 C 0.1421(4) -0.2715(4) 0.1759(4) 0.059(2) Uani 1 d . .
H29 H 0.1511(4) -0.3250(4) 0.1687(4) 0.073(10) Uiso 1 calc R .
C30 C 0.1311(4) -0.2357(4) 0.2421(3) 0.060(2) Uani 1 d . .
H30 H 0.1316(4) -0.2652(4) 0.2806(3) 0.073(10) Uiso 1 calc R .
C31 C 0.1195(3) -0.1564(3) 0.2520(3) 0.0496(13) Uani 1 d . .
H31 H 0.1134(3) -0.1325(3) 0.2975(3) 0.073(10) Uiso 1 calc R .
C41 C 0.4354(3) 0.1000(4) 0.1054(4) 0.060(2) Uani 1 d . .
H41 H 0.4417(3) 0.0528(4) 0.1245(4) 0.083(12) Uiso 1 calc R .
C42 C 0.4967(3) 0.1552(5) 0.0908(4) 0.072(2) Uani 1 d . .
H42 H 0.5435(3) 0.1458(5) 0.1008(4) 0.083(12) Uiso 1 calc R .
C43 C 0.4876(3) 0.2236(5) 0.0616(4) 0.069(2) Uani 1 d . .
H43 H 0.5285(3) 0.2612(5) 0.0510(4) 0.083(12) Uiso 1 calc R .
C44 C 0.4176(3) 0.2373(4) 0.0478(3) 0.0538(14) Uani 1 d . .
H44 H 0.4107(3) 0.2840(4) 0.0280(3) 0.083(12) Uiso 1 calc R .
C45 C 0.3577(3) 0.1797(3) 0.0640(3) 0.0418(11) Uani 1 d . .
C46 C 0.2775(3) 0.1861(3) 0.0489(2) 0.0388(10) Uani 1 d . .
C47 C 0.2622(3) 0.2739(3) 0.0664(3) 0.0431(11) Uani 1 d . .
C48 C 0.2748(3) 0.3330(4) 0.0203(3) 0.0571(15) Uani 1 d . .
H48 H 0.2912(3) 0.3198(4) -0.0254(3) 0.070(10) Uiso 1 calc R .
C49 C 0.2633(4) 0.4112(4) 0.0417(4) 0.069(2) Uani 1 d . .
H49 H 0.2733(4) 0.4515(4) 0.0113(4) 0.070(10) Uiso 1 calc R .
C50 C 0.2368(4) 0.4287(4) 0.1089(4) 0.071(2) Uani 1 d . .
H50 H 0.2285(4) 0.4811(4) 0.1247(4) 0.070(10) Uiso 1 calc R .
C51 C 0.2228(4) 0.3669(3) 0.1525(3) 0.0576(15) Uani 1 d . .
H51 H 0.2038(4) 0.3786(3) 0.1975(3) 0.070(10) Uiso 1 calc R .
C61 C 0.1760(3) 0.2742(3) 0.3241(3) 0.0493(13) Uani 1 d . .
H61 H 0.2270(3) 0.2854(3) 0.3274(3) 0.078(11) Uiso 1 calc R .
C62 C 0.1341(4) 0.3001(4) 0.3805(3) 0.063(2) Uani 1 d . .
H62 H 0.1561(4) 0.3293(4) 0.4202(3) 0.078(11) Uiso 1 calc R .
C63 C 0.0583(4) 0.2818(4) 0.3766(3) 0.067(2) Uani 1 d . .
H63 H 0.0283(4) 0.2978(4) 0.4139(3) 0.078(11) Uiso 1 calc R .
C64 C 0.0285(3) 0.2400(4) 0.3171(3) 0.0575(15) Uani 1 d . .
H64 H -0.0224(3) 0.2271(4) 0.3137(3) 0.078(11) Uiso 1 calc R .
C65 C 0.0735(3) 0.2164(3) 0.2614(3) 0.0400(11) Uani 1 d . .
C66 C 0.0434(3) 0.1710(3) 0.1927(3) 0.0375(10) Uani 1 d . .
C67 C 0.0473(3) 0.2286(3) 0.1348(3) 0.0434(11) Uani 1 d . .
C68 C 0.0280(4) 0.3052(4) 0.1456(4) 0.062(2) Uani 1 d . .
H68 H 0.0127(4) 0.3257(4) 0.1899(4) 0.080(11) Uiso 1 calc R .
C69 C 0.0317(5) 0.3513(4) 0.0890(4) 0.083(2) Uani 1 d . .
H69 H 0.0187(5) 0.4032(4) 0.0949(4) 0.080(11) Uiso 1 calc R .
C70 C 0.0545(4) 0.3200(4) 0.0248(4) 0.069(2) Uani 1 d . .
H70 H 0.0577(4) 0.3506(4) -0.0133(4) 0.080(11) Uiso 1 calc R .
C71 C 0.0726(3) 0.2428(3) 0.0166(3) 0.0528(13) Uani 1 d . .
H71 H 0.0878(3) 0.2216(3) -0.0274(3) 0.080(11) Uiso 1 calc R .
O111 O 0.1255(2) 0.0754(2) -0.0285(2) 0.0446(8) Uani 1 d . .
O113 O 0.0907(2) 0.0265(2) 0.3033(2) 0.0497(9) Uani 1 d . .
HO2 H 0.1902(34) 0.0632(35) 0.3354(30) 0.051(17) Uiso 1 d . .
HO12 H 0.0547(31) -0.0925(34) 0.0177(30) 0.046(18) Uiso 1 d . .
Cu5 Cu 0.42832(3) 0.40900(4) 0.57732(3) 0.04037(14) Uani 1 d . .
Cu6 Cu 0.31792(3) 0.29542(4) 0.68768(3) 0.04004(14) Uani 1 d . .
Cu7 Cu 0.25003(3) 0.43527(4) 0.64841(3) 0.03944(13) Uani 1 d . .
Cu8 Cu 0.40920(3) 0.49261(4) 0.72365(3) 0.04027(14) Uani 1 d . .
N41 N 0.4693(2) 0.3026(3) 0.5643(2) 0.0465(10) Uani 1 d . .
N42 N 0.3912(2) 0.2707(3) 0.7565(2) 0.0448(10) Uani 1 d . .
N51 N 0.3770(2) 0.6013(3) 0.7383(2) 0.0428(10) Uani 1 d . .
N52 N 0.2538(2) 0.5130(3) 0.5699(2) 0.0415(9) Uani 1 d . .
N61 N 0.2083(2) 0.2674(3) 0.7442(2) 0.0446(10) Uani 1 d . .
N62 N 0.2065(2) 0.5048(3) 0.7255(2) 0.0450(10) Uani 1 d . .
N71 N 0.3131(3) 0.1965(3) 0.6190(2) 0.0473(10) Uani 1 d . .
N72 N 0.1531(2) 0.3452(3) 0.6158(2) 0.0467(10) Uani 1 d . .
O41 O 0.4429(2) 0.3954(2) 0.6746(2) 0.0444(8) Uani 1 d . .
O42 O 0.5637(2) 0.3869(3) 0.7001(2) 0.0602(11) Uani 1 d . .
O51 O 0.3836(2) 0.5009(2) 0.6276(2) 0.0396(7) Uani 1 d . .
O52 O 0.4416(2) 0.6175(2) 0.5804(2) 0.0480(9) Uani 1 d . .
O61 O 0.3000(2) 0.4031(2) 0.7336(2) 0.0372(7) Uani 1 d . .
O62 O 0.2881(2) 0.4065(3) 0.8552(2) 0.0513(10) Uani 1 d . .
O71 O 0.2955(2) 0.3445(2) 0.6015(2) 0.0379(7) Uani 1 d . .
O72 O 0.2613(2) 0.3105(2) 0.4865(2) 0.0495(9) Uani 1 d . .
C81 C 0.4740(4) 0.2527(4) 0.5050(3) 0.0567(14) Uani 1 d . .
H81 H 0.4539(4) 0.2654(4) 0.4646(3) 0.076(11) Uiso 1 calc R .
C82 C 0.5065(5) 0.1846(5) 0.5010(4) 0.078(2) Uani 1 d . .
H82 H 0.5089(5) 0.1520(5) 0.4588(4) 0.076(11) Uiso 1 calc R .
C83 C 0.5356(5) 0.1652(5) 0.5603(4) 0.089(3) Uani 1 d . .
H83 H 0.5585(5) 0.1193(5) 0.5588(4) 0.076(11) Uiso 1 calc R .
C84 C 0.5307(4) 0.2142(5) 0.6223(4) 0.076(2) Uani 1 d . .
H84 H 0.5494(4) 0.2010(5) 0.6632(4) 0.076(11) Uiso 1 calc R .
C85 C 0.4977(3) 0.2837(4) 0.6232(3) 0.0515(13) Uani 1 d . .
C86 C 0.4918(3) 0.3438(4) 0.6881(3) 0.0478(13) Uani 1 d . .
C87 C 0.4629(3) 0.2987(4) 0.7523(3) 0.0472(12) Uani 1 d . .
C88 C 0.5102(3) 0.2881(4) 0.8038(3) 0.062(2) Uani 1 d . .
H88 H 0.5600(3) 0.3091(4) 0.8007(3) 0.055(8) Uiso 1 calc R .
C89 C 0.4825(4) 0.2459(5) 0.8602(3) 0.070(2) Uani 1 d . .
H89 H 0.5137(4) 0.2381(5) 0.8951(3) 0.055(8) Uiso 1 calc R .
C90 C 0.4094(4) 0.2160(4) 0.8639(3) 0.063(2) Uani 1 d . .
H90 H 0.3898(4) 0.1871(4) 0.9010(3) 0.055(8) Uiso 1 calc R .
C91 C 0.3645(3) 0.2296(4) 0.8111(3) 0.0546(14) Uani 1 d . .
H91 H 0.3144(3) 0.2098(4) 0.8137(3) 0.055(8) Uiso 1 calc R .
C101 C 0.3684(3) 0.6452(4) 0.8003(3) 0.0533(14) Uani 1 d . .
H101 H 0.3769(3) 0.6235(4) 0.8414(3) 0.072(10) Uiso 1 calc R .
C102 C 0.3475(4) 0.7207(4) 0.8050(4) 0.065(2) Uani 1 d . .
H102 H 0.3412(4) 0.7492(4) 0.8486(4) 0.072(10) Uiso 1 calc R .
C103 C 0.3360(4) 0.7538(4) 0.7447(4) 0.065(2) Uani 1 d . .
H103 H 0.3230(4) 0.8056(4) 0.7471(4) 0.072(10) Uiso 1 calc R .
C104 C 0.3437(3) 0.7099(4) 0.6806(3) 0.0555(14) Uani 1 d . .
H104 H 0.3358(3) 0.7313(4) 0.6393(3) 0.072(10) Uiso 1 calc R .
C105 C 0.3638(3) 0.6320(3) 0.6789(3) 0.0430(11) Uani 1 d . .
C106 C 0.3766(3) 0.5788(3) 0.6108(3) 0.0390(10) Uani 1 d . .
C107 C 0.3121(3) 0.5722(3) 0.5608(3) 0.0413(11) Uani 1 d . .
C108 C 0.3135(3) 0.6237(4) 0.5082(3) 0.0569(14) Uani 1 d . .
H108 H 0.3537(3) 0.6641(4) 0.5028(3) 0.080(11) Uiso 1 calc R .
C109 C 0.2548(4) 0.6144(5) 0.4644(4) 0.069(2) Uani 1 d . .
H109 H 0.2546(4) 0.6488(5) 0.4294(4) 0.080(11) Uiso 1 calc R .
C110 C 0.1972(4) 0.5544(5) 0.4730(3) 0.068(2) Uani 1 d . .
H110 H 0.1573(4) 0.5467(5) 0.4434(3) 0.080(11) Uiso 1 calc R .
C111 C 0.1981(3) 0.5050(4) 0.5255(3) 0.0543(14) Uani 1 d . .
H111 H 0.1582(3) 0.4641(4) 0.5306(3) 0.080(11) Uiso 1 calc R .
C121 C 0.1578(3) 0.1997(4) 0.7359(3) 0.0555(14) Uani 1 d . .
H121 H 0.1690(3) 0.1550(4) 0.7068(3) 0.075(11) Uiso 1 calc R .
C122 C 0.0897(3) 0.1950(4) 0.7693(4) 0.064(2) Uani 1 d . .
H122 H 0.0548(3) 0.1484(4) 0.7614(4) 0.075(11) Uiso 1 calc R .
C123 C 0.0739(3) 0.2602(4) 0.8147(4) 0.065(2) Uani 1 d . .
H123 H 0.0290(3) 0.2574(4) 0.8391(4) 0.075(11) Uiso 1 calc R .
C124 C 0.1253(3) 0.3287(4) 0.8233(3) 0.0545(14) Uani 1 d . .
H124 H 0.1155(3) 0.3733(4) 0.8534(3) 0.075(11) Uiso 1 calc R .
C125 C 0.1920(3) 0.3312(3) 0.7872(3) 0.0427(11) Uani 1 d . .
C126 C 0.2518(3) 0.4066(3) 0.7915(2) 0.0420(11) Uani 1 d . .
C127 C 0.2177(3) 0.4844(3) 0.7907(3) 0.0450(12) Uani 1 d . .
C128 C 0.1988(3) 0.5327(4) 0.8494(3) 0.0570(15) Uani 1 d . .
H128 H 0.2070(3) 0.5191(4) 0.8939(3) 0.090(12) Uiso 1 calc R .
C129 C 0.1678(4) 0.6014(4) 0.8422(4) 0.068(2) Uani 1 d . .
H129 H 0.1549(4) 0.6341(4) 0.8817(4) 0.090(12) Uiso 1 calc R .
C130 C 0.1565(4) 0.6204(4) 0.7771(4) 0.070(2) Uani 1 d . .
H130 H 0.1360(4) 0.6667(4) 0.7714(4) 0.090(12) Uiso 1 calc R .
C131 C 0.1754(3) 0.5710(4) 0.7193(3) 0.0569(14) Uani 1 d . .
H131 H 0.1664(3) 0.5839(4) 0.6748(3) 0.090(12) Uiso 1 calc R .
C141 C 0.3413(4) 0.1277(4) 0.6255(4) 0.063(2) Uani 1 d . .
H141 H 0.3633(4) 0.1222(4) 0.6672(4) 0.079(11) Uiso 1 calc R .
C142 C 0.3384(5) 0.0657(4) 0.5720(4) 0.077(2) Uani 1 d . .
H142 H 0.3568(5) 0.0183(4) 0.5781(4) 0.079(11) Uiso 1 calc R .
C143 C 0.3075(5) 0.0745(4) 0.5087(4) 0.077(2) Uani 1 d . .
H143 H 0.3053(5) 0.0335(4) 0.4718(4) 0.079(11) Uiso 1 calc R .
C144 C 0.2804(4) 0.1451(4) 0.5020(3) 0.061(2) Uani 1 d . .
H144 H 0.2607(4) 0.1526(4) 0.4597(3) 0.079(11) Uiso 1 calc R .
C145 C 0.2824(3) 0.2050(3) 0.5578(3) 0.0454(12) Uani 1 d . .
C146 C 0.2541(3) 0.2866(3) 0.5551(2) 0.0407(11) Uani 1 d . .
C147 C 0.1715(3) 0.2805(3) 0.5759(3) 0.0444(12) Uani 1 d . .
C148 C 0.1204(3) 0.2155(4) 0.5521(3) 0.060(2) Uani 1 d . .
H148 H 0.1345(3) 0.1707(4) 0.5251(3) 0.062(9) Uiso 1 calc R .
C149 C 0.0459(4) 0.2189(5) 0.5697(4) 0.074(2) Uani 1 d . .
H149 H 0.0097(4) 0.1762(5) 0.5540(4) 0.062(9) Uiso 1 calc R .
C150 C 0.0270(3) 0.2856(5) 0.6103(4) 0.070(2) Uani 1 d . .
H150 H -0.0221(3) 0.2889(5) 0.6221(4) 0.062(9) Uiso 1 calc R .
C151 C 0.0821(3) 0.3475(4) 0.6330(3) 0.0587(15) Uani 1 d . .
H151 H 0.0697(3) 0.3924(4) 0.6612(3) 0.062(9) Uiso 1 calc R .
O115 O 0.4302(2) 0.4834(3) 0.8202(2) 0.0575(10) Uani 1 d . .
O117 O 0.4480(2) 0.5279(2) 0.4519(2) 0.0525(9) Uani 1 d . .
HO62 H 0.3236(44) 0.4280(49) 0.8613(43) 0.092(31) Uiso 1 d . .
O112 O 0.0502(3) -0.0349(3) -0.0706(3) 0.0687(12) Uani 1 d . .
C201 C 0.1000(3) 0.0230(3) -0.0780(3) 0.0480(13) Uani 1 d . .
C202 C 0.1382(5) 0.0326(5) -0.1482(3) 0.083(2) Uani 1 d . .
H202 H 0.1610(32) -0.0145(19) -0.1627(17) 0.137(22) Uiso 1 calc R .
H202 H 0.1752(26) 0.0802(24) -0.1444(9) 0.137(22) Uiso 1 calc R .
H202 H 0.1029(8) 0.0382(41) -0.1821(9) 0.137(22) Uiso 1 calc R .
O114 O -0.0278(3) -0.0080(4) 0.3012(3) 0.096(2) Uani 1 d . .
C203 C 0.0281(3) 0.0182(3) 0.3336(3) 0.0470(12) Uani 1 d . .
C204 C 0.0261(4) 0.0403(5) 0.4112(3) 0.080(2) Uani 1 d . .
H204 H 0.0293(44) 0.0983(7) 0.4208(3) 0.164(27) Uiso 1 calc R .
H204 H 0.0668(25) 0.0228(43) 0.4317(6) 0.164(27) Uiso 1 calc R .
H204 H -0.0193(20) 0.0141(39) 0.4307(7) 0.164(27) Uiso 1 calc R .
Cl1 Cl 0.31324(10) 0.66394(11) 0.02200(9) 0.0663(4) Uani 1 d . .
O201 O 0.3565(5) 0.6177(5) -0.0213(5) 0.141(3) Uiso 1 d . .
O202 O 0.2456(7) 0.6231(8) 0.0320(7) 0.206(5) Uiso 1 d . .
O203 O 0.3349(10) 0.6681(10) 0.0878(9) 0.268(7) Uiso 1 d . .
O204 O 0.3268(8) 0.7441(9) 0.0140(8) 0.238(6) Uiso 1 d . .
Cl2 Cl 0.17793(14) 0.8540(2) 0.46738(12) 0.0924(6) Uani 1 d . .
O205 O 0.2555(6) 0.8631(6) 0.4599(5) 0.157(3) Uiso 1 d . .
O206 O 0.1522(9) 0.8552(10) 0.5329(9) 0.255(6) Uiso 1 d . .
O207 O 0.1514(9) 0.9083(10) 0.4315(9) 0.251(6) Uiso 1 d . .
O208 O 0.1512(9) 0.7764(10) 0.4409(9) 0.261(7) Uiso 1 d . .
O116 O 0.5441(3) 0.5326(4) 0.7931(3) 0.086(2) Uani 1 d . .
C205 C 0.4970(4) 0.5097(4) 0.8364(3) 0.0562(14) Uani 1 d . .
C206 C 0.5143(5) 0.5072(6) 0.9109(4) 0.099(3) Uani 1 d . .
H206 H 0.4705(11) 0.4858(47) 0.9360(10) 0.163(28) Uiso 1 calc R .
H206 H 0.5324(42) 0.5613(9) 0.9314(12) 0.163(28) Uiso 1 calc R .
H206 H 0.5511(33) 0.4730(39) 0.9137(5) 0.163(28) Uiso 1 calc R .
O118 O 0.3949(2) 0.4064(2) 0.4826(2) 0.0461(8) Uani 1 d . .
C207 C 0.4076(3) 0.4611(3) 0.4394(3) 0.0445(12) Uani 1 d . .
C208 C 0.3672(4) 0.4407(4) 0.3727(3) 0.074(2) Uani 1 d . .
H208 H 0.3387(22) 0.3873(13) 0.3723(12) 0.098(16) Uiso 1 calc R .
H208 H 0.4018(5) 0.4418(30) 0.3338(3) 0.098(16) Uiso 1 calc R .
H208 H 0.3350(21) 0.4798(18) 0.3689(13) 0.098(16) Uiso 1 calc R .
Cl3 Cl 0.07737(15) 0.51904(12) 0.27008(11) 0.0891(6) Uani 1 d . .
O209 O 0.0153(8) 0.5403(9) 0.2380(7) 0.225(5) Uiso 1 d . .
O210 O 0.1250(7) 0.5271(7) 0.2128(7) 0.200(5) Uiso 1 d . .
O211 O 0.0756(7) 0.4441(8) 0.2890(7) 0.215(5) Uiso 1 d . .
O212 O 0.0894(5) 0.5790(6) 0.3252(5) 0.149(3) Uiso 1 d . .
Cl4A Cl 0.5606(3) 0.9800(3) 0.2062(3) 0.0954(14) Uani 0.50 d P .
Cl4B Cl 0.5466(2) 1.0027(3) 0.2596(4) 0.101(2) Uani 0.50 d P .
O1AB O 0.5642(5) 1.0671(5) 0.2222(5) 0.142(3) Uiso 1 d . .
O2AB O 0.6190(7) 0.9591(7) 0.2297(6) 0.190(4) Uiso 1 d . .
O3A O 0.5248(11) 0.9269(12) 0.2647(11) 0.153(6) Uiso 0.50 d P .
O4A O 0.5402(10) 0.9565(11) 0.1330(10) 0.144(6) Uiso 0.50 d P .
O5B O 0.5287(15) 1.0331(16) 0.3469(15) 0.214(10) Uiso 0.50 d P .
O6B O 0.4831(13) 0.9617(13) 0.2349(11) 0.169(7) Uiso 0.50 d P .
OW1 O 0.9829(3) 0.5504(3) 0.0964(3) 0.088(2) Uiso 1 d . .
OW2 O 0.8326(4) 0.9871(4) 0.3611(4) 0.116(2) Uiso 1 d . .
OW3 O 0.8998(5) 0.4439(5) -0.0045(5) 0.136(3) Uiso 1 d . .
OW4 O 0.8390(5) 0.1927(5) 0.2661(5) 0.145(3) Uiso 1 d . .
OW5 O 0.7404(5) 0.0618(6) 0.2886(5) 0.147(3) Uiso 1 d . .
OW6 O 0.8615(6) 0.3004(6) 0.3922(5) 0.160(3) Uiso 1 d . .
OW7 O 0.6579(6) 0.1376(7) 0.4111(6) 0.182(4) Uiso 1 d . .
OW8 O 0.2874(9) 0.6553(10) 0.2894(9) 0.260(7) Uiso 1 d . .
OW9 O 0.9719(8) 0.4523(8) 0.4292(7) 0.221(5) Uiso 1 d . .

loop_
_atom_type_symbol
_atom_type_description
_atom_type_scat_dispersion_real
_atom_type_scat_dispersion_imag
_atom_type_scat_source
C C 0.0033 0.0016 'International Tables Vol C Tables 4.2.6.8 and 6.1.1.4'
H H 0.0000 0.0000 'International Tables Vol C Tables 4.2.6.8 and 6.1.1.4'
N N 0.0061 0.0033 'International Tables Vol C Tables 4.2.6.8 and 6.1.1.4'
O O 0.0106 0.0060 'International Tables Vol C Tables 4.2.6.8 and 6.1.1.4'
Cl Cl 0.1484 0.1585 'International Tables Vol C Tables 4.2.6.8 and 6.1.1.4'
Cu Cu 0.3201 1.2651 'International Tables Vol C Tables 4.2.6.8 and 6.1.1.4'

loop_
_geom_angle_atom_site_label_1
_geom_angle_atom_site_label_2
_geom_angle_atom_site_label_3
_geom_angle
_geom_angle_site_symmetry_1
_geom_angle_site_symmetry_3
_geom_angle_publ_flag
O21 Cu1 N1 159.9(2) . . ?
O21 Cu1 O1 81.10(13) . . ?
N1 Cu1 O1 80.5(2) . . ?
O21 Cu1 N11 101.43(15) . . ?
N1 Cu1 N11 98.5(2) . . ?
O1 Cu1 N11 147.65(14) . . ?
O21 Cu1 N21 77.79(15) . . ?
N1 Cu1 N21 101.2(2) . . ?
O1 Cu1 N21 110.78(15) . . ?
N11 Cu1 N21 101.2(2) . . ?
O21 Cu1 Cu4 42.20(9) . . ?
N1 Cu1 Cu4 117.85(13) . . ?
O1 Cu1 Cu4 41.01(9) . . ?
N11 Cu1 Cu4 140.80(11) . . ?
N21 Cu1 Cu4 86.45(12) . . ?
O113 Cu2 O11 174.13(15) . . ?
O113 Cu2 O31 102.6(2) . . ?
O11 Cu2 O31 77.70(13) . . ?
O113 Cu2 N12 99.1(2) . . ?
O11 Cu2 N12 81.16(15) . . ?
O31 Cu2 N12 157.8(2) . . ?
O113 Cu2 O1 87.59(13) . . ?
O11 Cu2 O1 86.70(12) . . ?
O31 Cu2 O1 79.76(12) . . ?
N12 Cu2 O1 105.85(14) . . ?
O113 Cu2 Cu3 141.16(12) . . ?
O11 Cu2 Cu3 39.38(9) . . ?
O31 Cu2 Cu3 38.57(9) . . ?
N12 Cu2 Cu3 119.61(12) . . ?
O1 Cu2 Cu3 84.65(8) . . ?
O31 Cu3 O111 170.54(15) . . ?
O31 Cu3 O11 78.46(13) . . ?
O111 Cu3 O11 103.13(14) . . ?
O31 Cu3 N32 81.8(2) . . ?
O111 Cu3 N32 96.0(2) . . ?
O11 Cu3 N32 160.1(2) . . ?
O31 Cu3 Cu2 40.12(10) . . ?
O111 Cu3 Cu2 141.58(11) . . ?
O11 Cu3 Cu2 38.59(9) . . ?
N32 Cu3 Cu2 121.85(13) . . ?
O1 Cu4 N22 160.1(2) . . ?
O1 Cu4 O21 81.58(13) . . ?
N22 Cu4 O21 81.1(2) . . ?
O1 Cu4 N31 100.11(15) . . ?
N22 Cu4 N31 99.7(2) . . ?
O21 Cu4 N31 148.67(14) . . ?
O1 Cu4 N2 77.33(14) . . ?
N22 Cu4 N2 98.5(2) . . ?
O21 Cu4 N2 106.97(14) . . ?
N31 Cu4 N2 103.9(2) . . ?
O1 Cu4 Cu1 42.94(9) . . ?
N22 Cu4 Cu1 117.68(13) . . ?
O21 Cu4 Cu1 40.78(9) . . ?
N31 Cu4 Cu1 140.51(12) . . ?
N2 Cu4 Cu1 83.67(11) . . ?
C5 N1 C1 119.6(5) . . ?
C5 N1 Cu1 113.1(3) . . ?
C1 N1 Cu1 126.8(4) . . ?
C11 N2 C7 118.9(5) . . ?
C11 N2 Cu4 128.2(4) . . ?
C7 N2 Cu4 112.8(3) . . ?
C21 N11 C25 118.1(5) . . ?
C21 N11 Cu1 119.5(4) . . ?
C25 N11 Cu1 122.3(3) . . ?
C27 N12 C31 118.3(5) . . ?
C27 N12 Cu2 114.6(3) . . ?
C31 N12 Cu2 127.0(4) . . ?
C41 N21 C45 119.2(5) . . ?
C41 N21 Cu1 128.0(4) . . ?
C45 N21 Cu1 112.7(3) . . ?
C51 N22 C47 118.4(5) . . ?
C51 N22 Cu4 128.6(4) . . ?
C47 N22 Cu4 113.0(3) . . ?
C61 N31 C65 117.2(4) . . ?
C61 N31 Cu4 119.6(4) . . ?
C65 N31 Cu4 123.0(3) . . ?
C71 N32 C67 119.2(5) . . ?
C71 N32 Cu3 127.2(4) . . ?
C67 N32 Cu3 113.5(3) . . ?
C6 O1 Cu4 119.0(3) . . ?
C6 O1 Cu1 108.5(3) . . ?
Cu4 O1 Cu1 96.05(13) . . ?
C6 O1 Cu2 122.2(3) . . ?
Cu4 O1 Cu2 108.46(13) . . ?
Cu1 O1 Cu2 96.69(12) . . ?
C26 O11 Cu2 117.4(3) . . ?
C26 O11 Cu3 132.3(3) . . ?
Cu2 O11 Cu3 102.03(14) . . ?
C46 O21 Cu1 119.1(3) . . ?
C46 O21 Cu4 109.9(3) . . ?
Cu1 O21 Cu4 97.02(13) . . ?
C66 O31 Cu3 116.8(3) . . ?
C66 O31 Cu2 136.6(3) . . ?
Cu3 O31 Cu2 101.30(14) . . ?
N1 C1 C2 121.2(6) . . ?
C3 C2 C1 119.7(6) . . ?
C2 C3 C4 119.1(6) . . ?
C5 C4 C3 119.3(6) . . ?
N1 C5 C4 121.0(5) . . ?
N1 C5 C6 114.9(4) . . ?
C4 C5 C6 124.0(5) . . ?
O1 C6 O2 112.5(4) . . ?
O1 C6 C5 106.8(4) . . ?
O2 C6 C5 111.1(4) . . ?
O1 C6 C7 110.3(4) . . ?
O2 C6 C7 104.2(4) . . ?
C5 C6 C7 112.1(4) . . ?
N2 C7 C8 123.1(5) . . ?
N2 C7 C6 114.5(4) . . ?
C8 C7 C6 122.3(5) . . ?
C7 C8 C9 117.7(6) . . ?
C10 C9 C8 119.6(5) . . ?
C9 C10 C11 119.5(5) . . ?
N2 C11 C10 121.3(6) . . ?
N11 C21 C22 123.9(6) . . ?
C21 C22 C23 118.1(6) . . ?
C24 C23 C22 119.2(6) . . ?
C23 C24 C25 119.1(5) . . ?
N11 C25 C24 121.5(5) . . ?
N11 C25 C26 117.3(4) . . ?
C24 C25 C26 121.1(5) . . ?
O12 C26 O11 111.8(4) . . ?
O12 C26 C27 104.6(4) . . ?
O11 C26 C27 108.5(4) . . ?
O12 C26 C25 110.7(4) . . ?
O11 C26 C25 108.6(4) . . ?
C27 C26 C25 112.5(4) . . ?
N12 C27 C28 122.1(5) . . ?
N12 C27 C26 114.8(4) . . ?
C28 C27 C26 123.0(5) . . ?
C27 C28 C29 118.7(6) . . ?
C30 C29 C28 118.7(5) . . ?
C29 C30 C31 120.0(5) . . ?
N12 C31 C30 122.3(6) . . ?
N21 C41 C42 122.2(6) . . ?
C43 C42 C41 119.0(6) . . ?
C42 C43 C44 119.9(6) . . ?
C43 C44 C45 118.5(6) . . ?
N21 C45 C44 121.1(5) . . ?
N21 C45 C46 115.2(4) . . ?
C44 C45 C46 123.6(5) . . ?
O21 C46 O22 111.1(4) . . ?
O21 C46 C45 109.7(4) . . ?
O22 C46 C45 105.8(4) . . ?
O21 C46 C47 108.5(4) . . ?
O22 C46 C47 110.7(4) . . ?
C45 C46 C47 111.1(4) . . ?
N22 C47 C48 120.9(5) . . ?
N22 C47 C46 114.8(4) . . ?
C48 C47 C46 124.2(5) . . ?
C49 C48 C47 120.2(6) . . ?
C48 C49 C50 118.9(6) . . ?
C49 C50 C51 118.7(6) . . ?
N22 C51 C50 122.7(6) . . ?
N31 C61 C62 123.9(5) . . ?
C61 C62 C63 118.2(5) . . ?
C64 C63 C62 118.8(6) . . ?
C63 C64 C65 120.4(6) . . ?
N31 C65 C64 121.4(5) . . ?
N31 C65 C66 115.8(4) . . ?
C64 C65 C66 122.9(5) . . ?
O31 C66 O32 111.6(4) . . ?
O31 C66 C65 110.2(4) . . ?
O32 C66 C65 109.0(4) . . ?
O31 C66 C67 108.1(4) . . ?
O32 C66 C67 106.6(4) . . ?
C65 C66 C67 111.3(4) . . ?
N32 C67 C68 121.5(5) . . ?
N32 C67 C66 115.1(4) . . ?
C68 C67 C66 123.3(5) . . ?
C67 C68 C69 118.5(6) . . ?
C70 C69 C68 119.6(6) . . ?
C69 C70 C71 119.6(6) . . ?
N32 C71 C70 121.6(6) . . ?
C201 O111 Cu3 130.2(4) . . ?
C203 O113 Cu2 121.9(4) . . ?
O118 Cu5 O41 167.9(2) . . ?
O118 Cu5 O51 102.41(15) . . ?
O41 Cu5 O51 78.07(14) . . ?
O118 Cu5 N41 97.2(2) . . ?
O41 Cu5 N41 80.6(2) . . ?
O51 Cu5 N41 157.8(2) . . ?
O118 Cu5 O117 93.18(14) . 2_666 ?
O41 Cu5 O117 98.49(14) . 2_666 ?
O51 Cu5 O117 103.38(14) . 2_666 ?
N41 Cu5 O117 85.6(2) . 2_666 ?
O118 Cu5 Cu8 141.15(12) . . ?
O41 Cu5 Cu8 39.33(11) . . ?
O51 Cu5 Cu8 39.06(9) . . ?
N41 Cu5 Cu8 119.90(13) . . ?
O117 Cu5 Cu8 100.27(9) 2_666 . ?
O61 Cu6 N71 160.9(2) . . ?
O61 Cu6 O71 81.85(13) . . ?
N71 Cu6 O71 81.2(2) . . ?
O61 Cu6 N42 98.8(2) . . ?
N71 Cu6 N42 100.3(2) . . ?
O71 Cu6 N42 150.9(2) . . ?
O61 Cu6 N61 76.12(15) . . ?
N71 Cu6 N61 100.0(2) . . ?
O71 Cu6 N61 105.00(15) . . ?
N42 Cu6 N61 103.3(2) . . ?
O61 Cu6 Cu7 43.37(9) . . ?
N71 Cu6 Cu7 117.90(14) . . ?
O71 Cu6 Cu7 40.57(10) . . ?
N42 Cu6 Cu7 140.19(14) . . ?
N61 Cu6 Cu7 81.80(12) . . ?
O71 Cu7 N62 159.3(2) . . ?
O71 Cu7 O61 80.89(13) . . ?
N62 Cu7 O61 80.3(2) . . ?
O71 Cu7 N52 102.5(2) . . ?
N62 Cu7 N52 98.0(2) . . ?
O61 Cu7 N52 147.79(15) . . ?
O71 Cu7 N72 77.7(2) . . ?
N62 Cu7 N72 101.5(2) . . ?
O61 Cu7 N72 111.84(15) . . ?
N52 Cu7 N72 100.1(2) . . ?
O71 Cu7 Cu6 41.57(9) . . ?
N62 Cu7 Cu6 117.94(13) . . ?
O61 Cu7 Cu6 41.37(9) . . ?
N52 Cu7 Cu6 141.33(12) . . ?
N72 Cu7 Cu6 87.04(12) . . ?
O115 Cu8 O51 177.5(2) . . ?
O115 Cu8 O41 102.2(2) . . ?
O51 Cu8 O41 78.72(14) . . ?
O115 Cu8 N51 97.6(2) . . ?
O51 Cu8 N51 81.8(2) . . ?
O41 Cu8 N51 159.5(2) . . ?
O115 Cu8 O61 90.02(14) . . ?
O51 Cu8 O61 87.82(13) . . ?
O41 Cu8 O61 82.44(14) . . ?
N51 Cu8 O61 103.26(14) . . ?
O115 Cu8 Cu5 140.72(14) . . ?
O51 Cu8 Cu5 40.36(10) . . ?
O41 Cu8 Cu5 38.68(10) . . ?
N51 Cu8 Cu5 121.14(12) . . ?
O61 Cu8 Cu5 87.54(8) . . ?
C81 N41 C85 118.3(5) . . ?
C81 N41 Cu5 128.1(4) . . ?
C85 N41 Cu5 113.5(4) . . ?
C87 N42 C91 119.1(5) . . ?
C87 N42 Cu6 122.6(3) . . ?
C91 N42 Cu6 118.1(4) . . ?
C105 N51 C101 119.0(5) . . ?
C105 N51 Cu8 114.4(3) . . ?
C101 N51 Cu8 126.6(4) . . ?
C111 N52 C107 117.5(5) . . ?
C111 N52 Cu7 120.3(4) . . ?
C107 N52 Cu7 122.2(3) . . ?
C125 N61 C121 118.7(5) . . ?
C125 N61 Cu6 112.4(3) . . ?
C121 N61 Cu6 128.6(4) . . ?
C131 N62 C127 119.2(5) . . ?
C131 N62 Cu7 127.3(4) . . ?
C127 N62 Cu7 113.2(4) . . ?
C145 N71 C141 119.0(5) . . ?
C145 N71 Cu6 113.2(4) . . ?
C141 N71 Cu6 127.6(4) . . ?
C147 N72 C151 119.2(5) . . ?
C147 N72 Cu7 112.5(3) . . ?
C151 N72 Cu7 128.2(4) . . ?
C86 O41 Cu5 117.3(3) . . ?
C86 O41 Cu8 136.0(3) . . ?
Cu5 O41 Cu8 102.0(2) . . ?
C106 O51 Cu8 116.3(3) . . ?
C106 O51 Cu5 133.4(3) . . ?
Cu8 O51 Cu5 100.6(2) . . ?
C126 O61 Cu6 119.5(3) . . ?
C126 O61 Cu7 108.6(3) . . ?
Cu6 O61 Cu7 95.26(13) . . ?
C126 O61 Cu8 123.6(3) . . ?
Cu6 O61 Cu8 106.88(14) . . ?
Cu7 O61 Cu8 96.46(12) . . ?
C146 O71 Cu7 119.2(3) . . ?
C146 O71 Cu6 110.9(3) . . ?
Cu7 O71 Cu6 97.86(14) . . ?
N41 C81 C82 123.5(6) . . ?
C81 C82 C83 118.6(7) . . ?
C82 C83 C84 119.5(7) . . ?
C83 C84 C85 119.5(7) . . ?
N41 C85 C84 120.6(6) . . ?
N41 C85 C86 115.4(5) . . ?
C84 C85 C86 123.9(6) . . ?
O41 C86 O42 111.6(5) . . ?
O41 C86 C85 108.5(4) . . ?
O42 C86 C85 106.5(4) . . ?
O41 C86 C87 109.0(4) . . ?
O42 C86 C87 110.3(4) . . ?
C85 C86 C87 110.9(5) . . ?
N42 C87 C88 121.4(5) . . ?
N42 C87 C86 117.7(4) . . ?
C88 C87 C86 121.0(5) . . ?
C87 C88 C89 119.4(6) . . ?
C90 C89 C88 119.2(6) . . ?
C89 C90 C91 118.6(6) . . ?
N42 C91 C90 122.2(6) . . ?
N51 C101 C102 122.2(6) . . ?
C103 C102 C101 119.4(6) . . ?
C102 C103 C104 119.6(6) . . ?
C103 C104 C105 118.7(6) . . ?
N51 C105 C104 121.0(5) . . ?
N51 C105 C106 115.5(5) . . ?
C104 C105 C106 123.4(5) . . ?
O51 C106 O52 111.9(4) . . ?
O51 C106 C105 108.5(4) . . ?
O52 C106 C105 105.7(4) . . ?
O51 C106 C107 109.2(4) . . ?
O52 C106 C107 110.2(4) . . ?
C105 C106 C107 111.3(4) . . ?
N52 C107 C108 121.4(5) . . ?
N52 C107 C106 116.8(4) . . ?
C108 C107 C106 121.8(5) . . ?
C109 C108 C107 119.4(6) . . ?
C110 C109 C108 119.1(6) . . ?
C109 C110 C111 119.5(6) . . ?
N52 C111 C110 123.1(6) . . ?
N61 C121 C122 121.7(6) . . ?
C121 C122 C123 119.2(6) . . ?
C124 C123 C122 119.0(6) . . ?
C123 C124 C125 119.6(6) . . ?
N61 C125 C124 121.7(5) . . ?
N61 C125 C126 115.1(4) . . ?
C124 C125 C126 123.2(5) . . ?
O61 C126 O62 111.9(4) . . ?
O61 C126 C127 107.0(4) . . ?
O62 C126 C127 111.0(4) . . ?
O61 C126 C125 110.4(4) . . ?
O62 C126 C125 105.8(4) . . ?
C127 C126 C125 110.7(4) . . ?
N62 C127 C128 120.0(5) . . ?
N62 C127 C126 114.8(4) . . ?
C128 C127 C126 125.2(5) . . ?
C127 C128 C129 120.1(6) . . ?
C130 C129 C128 119.2(6) . . ?
C129 C130 C131 119.7(6) . . ?
N62 C131 C130 121.8(6) . . ?
N71 C141 C142 121.8(7) . . ?
C141 C142 C143 119.4(7) . . ?
C144 C143 C142 118.6(6) . . ?
C143 C144 C145 120.3(6) . . ?
N71 C145 C144 120.9(5) . . ?
N71 C145 C146 114.9(4) . . ?
C144 C145 C146 124.1(5) . . ?
O71 C146 O72 110.6(4) . . ?
O71 C146 C145 107.6(4) . . ?
O72 C146 C145 110.7(4) . . ?
O71 C146 C147 109.7(4) . . ?
O72 C146 C147 106.4(4) . . ?
C145 C146 C147 111.9(4) . . ?
N72 C147 C148 122.6(5) . . ?
N72 C147 C146 115.0(4) . . ?
C148 C147 C146 122.3(5) . . ?
C147 C148 C149 117.8(6) . . ?
C150 C149 C148 119.7(6) . . ?
C149 C150 C151 118.6(6) . . ?
N72 C151 C150 122.1(6) . . ?
C205 O115 Cu8 113.9(4) . . ?
C207 O117 Cu5 138.3(4) . 2_666 ?
O112 C201 O111 124.5(5) . . ?
O112 C201 C202 120.6(5) . . ?
O111 C201 C202 114.9(5) . . ?
O114 C203 O113 121.6(5) . . ?
O114 C203 C204 121.6(6) . . ?
O113 C203 C204 116.8(5) . . ?
O203 Cl1 O202 96.9(9) . . ?
O203 Cl1 O204 98.3(10) . . ?
O202 Cl1 O204 123.3(9) . . ?
O203 Cl1 O201 109.2(8) . . ?
O202 Cl1 O201 111.6(7) . . ?
O204 Cl1 O201 113.9(8) . . ?
O206 Cl2 O207 112.2(10) . . ?
O206 Cl2 O208 101.8(10) . . ?
O207 Cl2 O208 110.3(10) . . ?
O206 Cl2 O205 115.0(9) . . ?
O207 Cl2 O205 110.3(8) . . ?
O208 Cl2 O205 106.9(8) . . ?
O116 C205 O115 122.4(5) . . ?
O116 C205 C206 122.2(7) . . ?
O115 C205 C206 115.4(6) . . ?
C207 O118 Cu5 129.7(3) . . ?
O117 C207 O118 124.1(5) . . ?
O117 C207 C208 121.0(5) . . ?
O118 C207 C208 114.8(5) . . ?
O211 Cl3 O212 113.3(7) . . ?
O211 Cl3 O210 107.7(8) . . ?
O212 Cl3 O210 116.4(7) . . ?
O211 Cl3 O209 120.5(8) . . ?
O212 Cl3 O209 101.9(7) . . ?
O210 Cl3 O209 96.4(8) . . ?
Cl4B Cl4A O2AB 88.7(7) . . ?
Cl4B Cl4A O1AB 62.2(5) . . ?
O2AB Cl4A O1AB 108.3(7) . . ?
Cl4B Cl4A O4A 150.2(9) . . ?
O2AB Cl4A O4A 120.3(10) . . ?
O1AB Cl4A O4A 109.7(9) . . ?
Cl4B Cl4A O6B 59.4(9) . . ?
O2AB Cl4A O6B 127.0(11) . . ?
O1AB Cl4A O6B 93.4(10) . . ?
O4A Cl4A O6B 94.5(11) . . ?
Cl4B Cl4A O3A 54.2(8) . . ?
O2AB Cl4A O3A 80.2(9) . . ?
O1AB Cl4A O3A 115.6(10) . . ?
O4A Cl4A O3A 119.8(11) . . ?
O6B Cl4A O3A 47.0(10) . . ?
Cl4A Cl4B O3A 82.2(10) . . ?
Cl4A Cl4B O6B 76.0(11) . . ?
O3A Cl4B O6B 55.8(11) . . ?
Cl4A Cl4B O1AB 72.1(6) . . ?
O3A Cl4B O1AB 152.3(12) . . ?
O6B Cl4B O1AB 106.6(11) . . ?
Cl4A Cl4B O2AB 50.6(6) . . ?
O3A Cl4B O2AB 76.5(10) . . ?
O6B Cl4B O2AB 112.5(12) . . ?
O1AB Cl4B O2AB 94.3(7) . . ?
Cl4A Cl4B O5B 175.2(10) . . ?
O3A Cl4B O5B 95.0(13) . . ?
O6B Cl4B O5B 105.7(14) . . ?
O1AB Cl4B O5B 111.4(10) . . ?
O2AB Cl4B O5B 124.9(10) . . ?
Cl4B O1AB Cl4A 45.7(4) . . ?
Cl4A O2AB Cl4B 40.7(5) . . ?
O6B O3A Cl4B 64.3(15) . . ?
O6B O3A Cl4A 63.9(15) . . ?
Cl4B O3A Cl4A 43.6(7) . . ?
O3A O6B Cl4B 59.8(15) . . ?
O3A O6B Cl4A 69.0(15) . . ?
Cl4B O6B Cl4A 44.6(8) . . ?

loop_
_geom_bond_atom_site_label_1
_geom_bond_atom_site_label_2
_geom_bond_distance
_geom_bond_site_symmetry_2
_geom_bond_publ_flag
Cu1 O21 1.977(3) . ?
Cu1 N1 1.997(4) . ?
Cu1 O1 2.058(3) . ?
Cu1 N11 2.102(4) . ?
Cu1 N21 2.187(4) . ?
Cu1 Cu4 3.0038(8) . ?
Cu2 O113 1.913(4) . ?
Cu2 O11 1.937(3) . ?
Cu2 O31 1.996(3) . ?
Cu2 N12 2.011(4) . ?
Cu2 O1 2.357(3) . ?
Cu2 Cu3 3.0377(8) . ?
Cu3 O31 1.932(3) . ?
Cu3 O111 1.933(4) . ?
Cu3 O11 1.971(3) . ?
Cu3 N32 2.003(4) . ?
Cu4 O1 1.982(3) . ?
Cu4 N22 2.008(4) . ?
Cu4 O21 2.033(3) . ?
Cu4 N31 2.050(4) . ?
Cu4 N2 2.210(4) . ?
N1 C5 1.351(7) . ?
N1 C1 1.354(7) . ?
N2 C11 1.345(7) . ?
N2 C7 1.347(7) . ?
N11 C21 1.331(7) . ?
N11 C25 1.347(6) . ?
N12 C27 1.346(7) . ?
N12 C31 1.349(7) . ?
N21 C41 1.338(7) . ?
N21 C45 1.348(7) . ?
N22 C51 1.342(7) . ?
N22 C47 1.360(7) . ?
N31 C61 1.341(7) . ?
N31 C65 1.354(6) . ?
N32 C71 1.339(7) . ?
N32 C67 1.354(7) . ?
O1 C6 1.388(5) . ?
O2 C6 1.411(6) . ?
O11 C26 1.400(5) . ?
O12 C26 1.397(6) . ?
O21 C46 1.393(6) . ?
O22 C46 1.420(6) . ?
O31 C66 1.389(6) . ?
O32 C66 1.413(6) . ?
C1 C2 1.388(8) . ?
C2 C3 1.361(10) . ?
C3 C4 1.401(9) . ?
C4 C5 1.381(7) . ?
C5 C6 1.541(7) . ?
C6 C7 1.545(7) . ?
C7 C8 1.378(7) . ?
C8 C9 1.402(9) . ?
C9 C10 1.369(9) . ?
C10 C11 1.396(9) . ?
C21 C22 1.370(8) . ?
C22 C23 1.381(9) . ?
C23 C24 1.379(9) . ?
C24 C25 1.391(7) . ?
C25 C26 1.546(7) . ?
C26 C27 1.533(7) . ?
C27 C28 1.387(7) . ?
C28 C29 1.396(8) . ?
C29 C30 1.368(9) . ?
C30 C31 1.369(8) . ?
C41 C42 1.377(9) . ?
C42 C43 1.362(10) . ?
C43 C44 1.385(9) . ?
C44 C45 1.393(7) . ?
C45 C46 1.536(7) . ?
C46 C47 1.538(7) . ?
C47 C48 1.380(7) . ?
C48 C49 1.374(9) . ?
C49 C50 1.378(10) . ?
C50 C51 1.383(9) . ?
C61 C62 1.375(8) . ?
C62 C63 1.382(10) . ?
C63 C64 1.360(9) . ?
C64 C65 1.386(7) . ?
C65 C66 1.527(7) . ?
C66 C67 1.538(7) . ?
C67 C68 1.376(8) . ?
C68 C69 1.391(10) . ?
C69 C70 1.362(10) . ?
C70 C71 1.375(9) . ?
O111 C201 1.271(6) . ?
O113 C203 1.261(6) . ?
Cu5 O118 1.934(4) . ?
Cu5 O41 1.937(3) . ?
Cu5 O51 1.997(3) . ?
Cu5 N41 2.028(5) . ?
Cu5 O117 2.421(4) 2_666 ?
Cu5 Cu8 3.0315(9) . ?
Cu6 O61 1.988(3) . ?
Cu6 N71 1.994(5) . ?
Cu6 O71 2.006(3) . ?
Cu6 N42 2.040(4) . ?
Cu6 N61 2.256(4) . ?
Cu6 Cu7 2.9953(9) . ?
Cu7 O71 1.967(3) . ?
Cu7 N62 2.002(4) . ?
Cu7 O61 2.066(3) . ?
Cu7 N52 2.083(4) . ?
Cu7 N72 2.207(4) . ?
Cu8 O115 1.933(4) . ?
Cu8 O51 1.943(3) . ?
Cu8 O41 1.964(4) . ?
Cu8 N51 1.988(5) . ?
Cu8 O61 2.320(3) . ?
N41 C81 1.344(7) . ?
N41 C85 1.351(7) . ?
N42 C87 1.330(7) . ?
N42 C91 1.346(7) . ?
N51 C105 1.344(7) . ?
N51 C101 1.346(7) . ?
N52 C111 1.339(7) . ?
N52 C107 1.358(7) . ?
N61 C125 1.343(7) . ?
N61 C121 1.345(7) . ?
N62 C131 1.342(7) . ?
N62 C127 1.363(7) . ?
N71 C145 1.353(7) . ?
N71 C141 1.355(8) . ?
N72 C147 1.337(7) . ?
N72 C151 1.340(7) . ?
O41 C86 1.390(6) . ?
O42 C86 1.418(7) . ?
O51 C106 1.402(6) . ?
O52 C106 1.402(6) . ?
O61 C126 1.395(6) . ?
O62 C126 1.414(6) . ?
O71 C146 1.394(6) . ?
O72 C146 1.408(6) . ?
C81 C82 1.363(9) . ?
C82 C83 1.366(11) . ?
C83 C84 1.379(11) . ?
C84 C85 1.392(9) . ?
C85 C86 1.525(8) . ?
C86 C87 1.545(7) . ?
C87 C88 1.385(8) . ?
C88 C89 1.390(9) . ?
C89 C90 1.360(9) . ?
C90 C91 1.391(8) . ?
C101 C102 1.371(9) . ?
C102 C103 1.370(10) . ?
C103 C104 1.377(9) . ?
C104 C105 1.406(8) . ?
C105 C106 1.531(7) . ?
C106 C107 1.540(7) . ?
C107 C108 1.389(7) . ?
C108 C109 1.373(9) . ?
C109 C110 1.357(10) . ?
C110 C111 1.370(9) . ?
C121 C122 1.378(9) . ?
C122 C123 1.382(10) . ?
C123 C124 1.364(9) . ?
C124 C125 1.381(8) . ?
C125 C126 1.534(7) . ?
C126 C127 1.533(8) . ?
C127 C128 1.381(8) . ?
C128 C129 1.382(9) . ?
C129 C130 1.353(10) . ?
C130 C131 1.377(9) . ?
C141 C142 1.373(9) . ?
C142 C143 1.392(11) . ?
C143 C144 1.371(10) . ?
C144 C145 1.383(8) . ?
C145 C146 1.543(8) . ?
C146 C147 1.547(7) . ?
C147 C148 1.371(8) . ?
C148 C149 1.405(9) . ?
C149 C150 1.374(10) . ?
C150 C151 1.377(9) . ?
O115 C205 1.277(7) . ?
O117 C207 1.246(7) . ?
O117 Cu5 2.421(4) 2_666 ?
O112 C201 1.238(7) . ?
C201 C202 1.504(9) . ?
O114 C203 1.220(7) . ?
C203 C204 1.495(8) . ?
Cl1 O203 1.33(2) . ?
Cl1 O202 1.337(13) . ?
Cl1 O204 1.35(2) . ?
Cl1 O201 1.387(9) . ?
Cl2 O206 1.32(2) . ?
Cl2 O207 1.36(2) . ?
Cl2 O208 1.36(2) . ?
Cl2 O205 1.414(10) . ?
O116 C205 1.221(8) . ?
C205 C206 1.481(9) . ?
O118 C207 1.286(6) . ?
C207 C208 1.486(8) . ?
Cl3 O211 1.337(14) . ?
Cl3 O212 1.376(10) . ?
Cl3 O210 1.381(13) . ?
Cl3 O209 1.429(15) . ?
Cl4A Cl4B 1.089(7) . ?
Cl4A O2AB 1.292(13) . ?
Cl4A O1AB 1.448(10) . ?
Cl4A O4A 1.46(2) . ?
Cl4A O6B 1.50(2) . ?
Cl4A O3A 1.56(2) . ?
Cl4B O3A 1.28(2) . ?
Cl4B O6B 1.33(2) . ?
Cl4B O1AB 1.347(10) . ?
Cl4B O2AB 1.671(13) . ?
Cl4B O5B 1.73(3) . ?
O3A O6B 1.22(3) . ?
